data_7246863
loop_
_publ_author_name
'Boonprab, Theerapoom'
'Habarakada, Upeksha'
'Chastanet, Guillaume'
'Harding, Phimphaka'
'Harding, David J.'

_publ_section_title
;
 Light and thermally activated spin crossover coupled to an
 order--disorder transition of a propyl chain in an iron(iii) complex
;
_journal_issue 29
_journal_name_full CrystEngComm
_journal_page_first 4126
_journal_page_last 4132
_journal_paper_doi 10.1039/D3CE00425B
_journal_volume 25
_journal_year 2023
_chemical_formula_moiety 'I, C32 H38 Fe N4 O2, C H Cl3'
_chemical_formula_sum 'C33 H39 Cl3 Fe I N4 O2'
_chemical_formula_weight 812.78
_space_group_crystal_system monoclinic
_space_group_IT_number 14
_space_group_name_Hall '-P 2ybc'
_space_group_name_H-M_alt 'P 1 21/c 1'
_atom_sites_solution_hydrogens geom
_atom_sites_solution_primary dual
_audit_creation_date 2023-04-27
_audit_creation_method
;
Olex2 1.5
(compiled 2023.03.06 svn.rbb2c1857 for OlexSys, GUI svn.r6748)
;
_audit_update_record
;
2023-05-18 deposited with the CCDC.	2023-06-01 downloaded from the CCDC.
;
_cell_angle_alpha 90
_cell_angle_beta 92.8489(11)
_cell_angle_gamma 90
_cell_formula_units_Z 4
_cell_length_a 11.47081(14)
_cell_length_b 12.93413(16)
_cell_length_c 23.8498(3)
_cell_measurement_reflns_used 15999
_cell_measurement_temperature 200.0(5)
_cell_measurement_theta_max 68.4540
_cell_measurement_theta_min 1.9000
_cell_volume 3534.10(8)
_computing_cell_refinement 'CrysAlisPro 1.171.40.76a (Rigaku OD, 2020)'
_computing_data_collection 'CrysAlisPro 1.171.40.76a (Rigaku OD, 2020)'
_computing_data_reduction 'CrysAlisPro 1.171.40.76a (Rigaku OD, 2020)'
_computing_molecular_graphics 'Olex2 1.5 (Dolomanov et al., 2009)'
_computing_publication_material 'Olex2 1.5 (Dolomanov et al., 2009)'
_computing_structure_refinement 'SHELXL 2018/3 (Sheldrick, 2015)'
_computing_structure_solution 'SHELXT  (Sheldrick, 2015)'
_diffrn_ambient_temperature 200.0(5)
_diffrn_detector_area_resol_mean 10.0000
_diffrn_detector_type HyPix3000
_diffrn_measured_fraction_theta_full 0.998
_diffrn_measured_fraction_theta_max 0.992
_diffrn_measurement_details
;
List of Runs (angles in degrees, time in seconds):

  # Type    Start    End  Width  t~exp~   \w     \q     \k     \f   Frames
#--------------------------------------------------------------------------
  1  \w    -57.00  22.00   0.50    0.30    --  -40.91  50.00 169.00  158
  2  \w   -104.00 -25.00   0.50    0.30    --  -40.91 -50.00  22.00  158
  3  \w     25.00 104.00   0.50    0.30    --   40.91  50.00 169.00  158
  4  \w     34.00 113.00   0.50    1.20    --   96.59 -50.00  22.00  158
  5  \w     81.00 157.00   0.50    1.20    --   96.59  50.00 169.00  152
  6  \w   -104.00 -21.00   0.50    0.30    --  -40.91 -63.00 -30.00  166
  7  \w    -57.00  22.00   0.50    0.30    --  -40.91  50.00  60.00  158
  8  \w   -105.00 -29.00   0.50    0.30    --  -40.91 -37.00-120.00  152
  9  \w    -22.00  57.00   0.50    0.30    --   40.91 -50.00-150.00  158
 10  \w    -27.00  50.00   0.50    0.30    --   40.91 -25.00-120.00  154
 11  \w    -23.00  53.00   0.50    0.30    --   40.91 -37.00  30.00  152
 12  \w    -22.00  57.00   0.50    0.30    --   40.91 -50.00 120.00  158
 13  \w    -22.00  57.00   0.50    0.30    --   40.91 -50.00  22.00  158
 14  \w     33.00 115.00   0.50    1.20    --   96.59 -59.00-120.00  164
 15  \w     67.00 157.00   0.50    1.20    --   96.59 144.00  60.00  180
 16  \w     88.00 157.00   0.50    1.20    --   96.59  25.00 -90.00  138
 17  \w     84.00 157.00   0.50    1.20    --   96.59  96.00-120.00  146
 18  \w     31.00 106.00   0.50    1.20    --   96.59 -33.00-180.00  150
 19  \w     78.00 157.00   0.50    1.20    --   96.59  59.00  90.00  158
 20  \w     31.00 106.00   0.50    1.20    --   96.59 -33.00 -90.00  150
 21  \w     83.00 157.00   0.50    1.20    --   96.59  77.00 120.00  148
 22  \w     88.00 157.00   0.50    1.20    --   96.59  25.00 -30.00  138
 23  \w     83.00 157.00   0.50    1.20    --   96.59  77.00-180.00  148
 24  \w     32.00 109.00   0.50    1.20    --   96.59-117.00 -60.00  154
 25  \w     88.00 157.00   0.50    1.20    --   96.59  25.00-180.00  138
 26  \w     97.00 149.00   0.50    1.20    --   96.59  25.00  30.00  104
 27  \w     38.00 103.00   0.50    1.20    --   96.59 -96.00  60.00  130
 28  \w     36.00  87.00   0.50    1.20    --   96.59 -96.00  30.00  102
;
_diffrn_measurement_device 'four-circle diffractometer'
_diffrn_measurement_device_type 'SuperNova, Single source at offset/far, HyPix3000'
_diffrn_measurement_method '\w scans'
_diffrn_radiation_type CuK\a
_diffrn_radiation_wavelength 1.54184
_diffrn_reflns_av_R_equivalents 0.0919
_diffrn_reflns_av_unetI/netI 0.0554
_diffrn_reflns_Laue_measured_fraction_full 0.998
_diffrn_reflns_Laue_measured_fraction_max 0.992
_diffrn_reflns_limit_h_max 13
_diffrn_reflns_limit_h_min -13
_diffrn_reflns_limit_k_max 14
_diffrn_reflns_limit_k_min -15
_diffrn_reflns_limit_l_max 28
_diffrn_reflns_limit_l_min -28
_diffrn_reflns_number 27434
_diffrn_reflns_point_group_measured_fraction_full 0.998
_diffrn_reflns_point_group_measured_fraction_max 0.992
_diffrn_reflns_theta_full 67.684
_diffrn_reflns_theta_max 68.686
_diffrn_reflns_theta_min 3.711
_exptl_absorpt_coefficient_mu 12.644
_exptl_absorpt_correction_T_max 0.442
_exptl_absorpt_correction_T_min 0.134
_exptl_absorpt_correction_type analytical
_exptl_absorpt_process_details
;
CrysAlisPro 1.171.40.76a (Rigaku Oxford Diffraction, 2020)
Analytical numeric absorption correction using a multifaceted crystal
			model based on expressions derived by R.C. Clark & J.S. Reid.
(Clark, R. C. & Reid, J. S. (1995). Acta Cryst. A51, 887-897)
Empirical absorption correction using spherical harmonics,
 implemented in SCALE3 ABSPACK scaling algorithm.
;
_exptl_crystal_colour black
_exptl_crystal_colour_primary black
_exptl_crystal_density_diffrn 1.528
_exptl_crystal_description block
_exptl_crystal_F_000 1644
_exptl_crystal_size_max 0.406
_exptl_crystal_size_mid 0.202
_exptl_crystal_size_min 0.078
_refine_diff_density_max 1.093
_refine_diff_density_min -1.717
_refine_diff_density_rms 0.120
_refine_ls_extinction_method none
_refine_ls_goodness_of_fit_ref 1.090
_refine_ls_hydrogen_treatment constr
_refine_ls_matrix_type full
_refine_ls_number_parameters 419
_refine_ls_number_reflns 6473
_refine_ls_number_restraints 9
_refine_ls_restrained_S_all 1.090
_refine_ls_R_factor_all 0.0573
_refine_ls_R_factor_gt 0.0528
_refine_ls_shift/su_max 0.001
_refine_ls_shift/su_mean 0.000
_refine_ls_structure_factor_coef Fsqd
_refine_ls_weighting_details 'w=1/[\s^2^(Fo^2^)+(0.1008P)^2^+0.0913P] where P=(Fo^2^+2Fc^2^)/3'
_refine_ls_weighting_scheme calc
_refine_ls_wR_factor_gt 0.1453
_refine_ls_wR_factor_ref 0.1499
_reflns_Friedel_coverage 0.000
_reflns_number_gt 5695
_reflns_number_total 6473
_reflns_threshold_expression 'I > 2\s(I)'
_cod_data_source_file d3ce00425b2.cif
_cod_data_source_block uh109-200k
_cod_depositor_comments 'Adding full bibliography for 7246861--7246867.cif.'
_cod_original_cell_volume 3534.10(7)
_cod_database_code 7246863
_shelx_shelxl_version_number 2018/3
_shelx_space_group_comment
;
The symmetry employed for this shelxl refinement is uniquely defined
by the following loop, which should always be used as a source of
symmetry information in preference to the above space-group names.
They are only intended as comments.
;
_olex2_refinement_description
;
1. Fixed Uiso
 At 1.2 times of:
  All C(H) groups, All C(H,H) groups, All C(H,H,H,H) groups, All N(H) groups
 At 1.5 times of:
  All C(H,H,H) groups
2. Restrained distances
 C14-C15 \\sim C14-C15A
 with sigma of 0.02
 C15-C16 \\sim C15A-C16A
 with sigma of 0.02
 C14-C16 \\sim C14-C16A
 with sigma of 0.04
3. Rigid body (RIGU) restrains
 C15A, C16A
 with sigma for 1-2 distances of 0.001 and sigma for 1-3 distances of 0.001
 C16, C15
 with sigma for 1-2 distances of 0.001 and sigma for 1-3 distances of 0.001
4. Others
 Sof(H14C)=Sof(H14D)=Sof(C15A)=Sof(H15C)=Sof(H15D)=Sof(C16A)=Sof(H16D)=
 Sof(H16E)=Sof(H16F)=1-FVAR(1)
 Sof(H14A)=Sof(H14B)=Sof(C15)=Sof(H15A)=Sof(H15B)=Sof(C16)=Sof(H16A)=Sof(H16B)=
 Sof(H16C)=FVAR(1)
5.a Ternary CH refined with riding coordinates:
 N2(H2), N4(H4), C33(H33)
5.b Secondary CH2 refined with riding coordinates:
 C12(H12A,H12B), C13(H13A,H13B), C14(H14A,H14B), C14(H14C,H14D), C28(H28A,
 H28B), C29(H29A,H29B), C30(H30A,H30B), C31(H31A,H31B), C15(H15A,H15B),
 C15A(H15C,H15D)
5.c Aromatic/amide H refined with riding coordinates:
 C2(H2A), C3(H3), C5(H5), C6(H6), C7(H7), C8(H8), C11(H11), C18(H18), C19(H19),
  C21(H21), C22(H22), C23(H23), C24(H24), C27(H27)
5.d Idealised Me refined as rotating group:
 C32(H32A,H32B,H32C), C16(H16A,H16B,H16C), C16A(H16D,H16E,H16F)
;
_olex2_submission_special_instructions 'No special instructions were received'
_oxdiff_exptl_absorpt_empirical_details
;
Empirical correction (ABSPACK) includes:
- Absorption correction using spherical harmonics
- Frame scaling
;

loop_
_space_group_symop_operation_xyz
'x, y, z'
'-x, y+1/2, -z+1/2'
'-x, -y, -z'
'x, -y-1/2, z-1/2'

loop_
_atom_site_label
_atom_site_type_symbol
_atom_site_fract_x
_atom_site_fract_y
_atom_site_fract_z
_atom_site_U_iso_or_equiv
_atom_site_adp_type
_atom_site_occupancy
_atom_site_site_symmetry_order
_atom_site_calc_flag
_atom_site_refinement_flags_posn
_atom_site_refinement_flags_adp
_atom_site_refinement_flags_occupancy
_atom_site_disorder_assembly
_atom_site_disorder_group
I1 I 0.09838(2) 1.05211(2) 0.36317(2) 0.04201(13) Uani 1 1 d . . . . .
Fe1 Fe 0.32959(5) 0.77637(4) 0.28973(2) 0.02866(16) Uani 1 1 d . . . . .
O1 O 0.3908(3) 0.6582(2) 0.33019(12) 0.0399(6) Uani 1 1 d . . . . .
O2 O 0.4320(2) 0.7660(2) 0.22812(12) 0.0356(6) Uani 1 1 d . . . . .
N1 N 0.4436(3) 0.8637(2) 0.33938(14) 0.0329(7) Uani 1 1 d . . . . .
N2 N 0.2817(3) 0.9320(3) 0.25994(15) 0.0376(8) Uani 1 1 d . . . . .
H2 H 0.221003 0.959689 0.284626 0.045 Uiso 1 1 calc R U . . .
N3 N 0.2108(3) 0.6928(3) 0.24186(14) 0.0324(7) Uani 1 1 d . . . . .
N4 N 0.1804(3) 0.7845(3) 0.34389(14) 0.0327(7) Uani 1 1 d . . . . .
H4 H 0.170475 0.858824 0.354104 0.039 Uiso 1 1 calc R U . . .
C1 C 0.4703(4) 0.6451(3) 0.37104(17) 0.0356(8) Uani 1 1 d . . . . .
C2 C 0.4857(5) 0.5425(3) 0.3925(2) 0.0494(11) Uani 1 1 d . . . . .
H2A H 0.440599 0.487609 0.376258 0.059 Uiso 1 1 calc R U . . .
C3 C 0.5637(5) 0.5223(4) 0.4359(2) 0.0570(13) Uani 1 1 d . . . . .
H3 H 0.570708 0.453729 0.449888 0.068 Uiso 1 1 calc R U . . .
C4 C 0.6348(4) 0.6008(4) 0.4607(2) 0.0489(11) Uani 1 1 d . . . . .
C5 C 0.7149(5) 0.5793(5) 0.5059(3) 0.0652(15) Uani 1 1 d . . . . .
H5 H 0.719345 0.511073 0.520619 0.078 Uiso 1 1 calc R U . . .
C6 C 0.7856(5) 0.6533(5) 0.5291(2) 0.0635(14) Uani 1 1 d . . . . .
H6 H 0.838130 0.637256 0.559901 0.076 Uiso 1 1 calc R U . . .
C7 C 0.7807(4) 0.7531(5) 0.5073(2) 0.0566(13) Uani 1 1 d . . . . .
H7 H 0.831649 0.804821 0.522743 0.068 Uiso 1 1 calc R U . . .
C8 C 0.7030(4) 0.7775(4) 0.4638(2) 0.0447(10) Uani 1 1 d . . . . .
H8 H 0.700862 0.846220 0.449800 0.054 Uiso 1 1 calc R U . . .
C9 C 0.6260(4) 0.7032(3) 0.43925(18) 0.0383(9) Uani 1 1 d . . . . .
C10 C 0.5393(3) 0.7259(3) 0.39490(17) 0.0326(8) Uani 1 1 d . . . . .
C11 C 0.5205(3) 0.8317(3) 0.37712(17) 0.0337(8) Uani 1 1 d . . . . .
H11 H 0.569312 0.882665 0.394794 0.040 Uiso 1 1 calc R U . . .
C12 C 0.4355(4) 0.9760(3) 0.32957(19) 0.0390(9) Uani 1 1 d . . . . .
H12A H 0.513519 1.008043 0.335494 0.047 Uiso 1 1 calc R U . . .
H12B H 0.382522 1.007570 0.356242 0.047 Uiso 1 1 calc R U . . .
C13 C 0.3892(4) 0.9943(3) 0.26996(19) 0.0402(9) Uani 1 1 d . . . . .
H13A H 0.371521 1.068630 0.264262 0.048 Uiso 1 1 calc R U . . .
H13B H 0.448445 0.973780 0.243280 0.048 Uiso 1 1 calc R U . . .
C14 C 0.2341(5) 0.9377(5) 0.2007(2) 0.0630(17) Uani 1 1 d D . . . .
H14A H 0.296424 0.914402 0.176296 0.076 Uiso 0.678(14) 1 calc R U P A 1
H14B H 0.169850 0.886838 0.196349 0.076 Uiso 0.678(14) 1 calc R U P A 1
H14C H 0.272352 0.996914 0.182703 0.076 Uiso 0.322(14) 1 calc R U P A 2
H14D H 0.259390 0.874449 0.181297 0.076 Uiso 0.322(14) 1 calc R U P A 2
C17 C 0.4185(3) 0.7292(3) 0.17746(17) 0.0317(8) Uani 1 1 d . . . . .
C18 C 0.5110(3) 0.7449(3) 0.14068(19) 0.0384(9) Uani 1 1 d . . . . .
H18 H 0.577616 0.783210 0.153716 0.046 Uiso 1 1 calc R U . . .
C19 C 0.5071(4) 0.7072(3) 0.08820(19) 0.0400(9) Uani 1 1 d . . . . .
H19 H 0.571192 0.718692 0.065264 0.048 Uiso 1 1 calc R U . . .
C20 C 0.4086(4) 0.6501(3) 0.06606(17) 0.0364(8) Uani 1 1 d . . . . .
C21 C 0.4079(4) 0.6095(4) 0.01119(19) 0.0476(10) Uani 1 1 d . . . . .
H21 H 0.473300 0.619635 -0.011117 0.057 Uiso 1 1 calc R U . . .
C22 C 0.3125(5) 0.5551(4) -0.0100(2) 0.0462(11) Uani 1 1 d . . . . .
H22 H 0.312531 0.527242 -0.046842 0.055 Uiso 1 1 calc R U . . .
C23 C 0.2164(4) 0.5409(4) 0.02217(19) 0.0433(10) Uani 1 1 d . . . . .
H23 H 0.150429 0.504363 0.006844 0.052 Uiso 1 1 calc R U . . .
C24 C 0.2155(4) 0.5791(3) 0.07623(18) 0.0380(9) Uani 1 1 d . . . . .
H24 H 0.149227 0.568057 0.097806 0.046 Uiso 1 1 calc R U . . .
C25 C 0.3129(3) 0.6349(3) 0.09990(16) 0.0315(8) Uani 1 1 d . . . . .
C26 C 0.3173(3) 0.6748(3) 0.15702(16) 0.0307(8) Uani 1 1 d . . . . .
C27 C 0.2204(3) 0.6589(3) 0.19138(16) 0.0317(8) Uani 1 1 d . . . . .
H27 H 0.156924 0.619610 0.175583 0.038 Uiso 1 1 calc R U . . .
C28 C 0.1064(3) 0.6644(4) 0.27134(17) 0.0376(9) Uani 1 1 d . . . . .
H28A H 0.121896 0.602125 0.294650 0.045 Uiso 1 1 calc R U . . .
H28B H 0.040921 0.649141 0.243977 0.045 Uiso 1 1 calc R U . . .
C29 C 0.0758(3) 0.7548(4) 0.30799(18) 0.0384(9) Uani 1 1 d . . . . .
H29A H 0.049917 0.814084 0.284229 0.046 Uiso 1 1 calc R U . . .
H29B H 0.011093 0.735448 0.331886 0.046 Uiso 1 1 calc R U . . .
C30 C 0.1921(4) 0.7257(3) 0.39733(17) 0.0378(9) Uani 1 1 d . . . . .
H30A H 0.269536 0.740567 0.415725 0.045 Uiso 1 1 calc R U . . .
H30B H 0.189132 0.650811 0.388701 0.045 Uiso 1 1 calc R U . . .
C31 C 0.0982(4) 0.7505(4) 0.43836(19) 0.0455(10) Uani 1 1 d . . . . .
H31A H 0.097697 0.825837 0.445732 0.055 Uiso 1 1 calc R U . . .
H31B H 0.020755 0.731144 0.421358 0.055 Uiso 1 1 calc R U . . .
C32 C 0.1195(5) 0.6927(5) 0.4935(2) 0.0623(14) Uani 1 1 d . . . . .
H32A H 0.106271 0.618635 0.487348 0.093 Uiso 1 1 calc R U . . .
H32B H 0.065755 0.718323 0.521034 0.093 Uiso 1 1 calc R U . . .
H32C H 0.200147 0.703964 0.507690 0.093 Uiso 1 1 calc R U . . .
C15 C 0.1912(8) 1.0339(6) 0.1791(3) 0.054(2) Uani 0.678(14) 1 d D . P A 1
H15A H 0.257836 1.080938 0.173720 0.065 Uiso 0.678(14) 1 calc R U P A 1
H15B H 0.140983 1.066078 0.206796 0.065 Uiso 0.678(14) 1 calc R U P A 1
C16 C 0.1204(11) 1.0215(9) 0.1226(4) 0.067(3) Uani 0.678(14) 1 d D . P A 1
H16A H 0.166183 0.981950 0.096455 0.100 Uiso 0.678(14) 1 calc R U P A 1
H16B H 0.102616 1.089959 0.106728 0.100 Uiso 0.678(14) 1 calc R U P A 1
H16C H 0.047390 0.984876 0.128881 0.100 Uiso 0.678(14) 1 calc R U P A 1
C15A C 0.1185(11) 0.9476(14) 0.1900(6) 0.054(5) Uani 0.322(14) 1 d D . P A 2
H15C H 0.089187 1.002684 0.214479 0.065 Uiso 0.322(14) 1 calc R U P A 2
H15D H 0.080195 0.882154 0.200374 0.065 Uiso 0.322(14) 1 calc R U P A 2
C16A C 0.082(3) 0.973(3) 0.1287(9) 0.088(9) Uani 0.322(14) 1 d D . P A 2
H16D H 0.127953 0.932214 0.103461 0.132 Uiso 0.322(14) 1 calc R U P A 2
H16E H 0.094742 1.047109 0.121786 0.132 Uiso 0.322(14) 1 calc R U P A 2
H16F H -0.001372 0.957420 0.121732 0.132 Uiso 0.322(14) 1 calc R U P A 2
Cl1 Cl 0.68895(12) 0.95340(9) 0.22824(7) 0.0582(3) Uani 1 1 d . . . . .
Cl2 Cl 0.79714(11) 0.75242(10) 0.22185(6) 0.0578(3) Uani 1 1 d . . . . .
Cl3 Cl 0.78747(11) 0.85817(14) 0.32861(6) 0.0689(4) Uani 1 1 d . . . . .
C33 C 0.7153(4) 0.8357(4) 0.2625(2) 0.0469(10) Uani 1 1 d . . . . .
H33 H 0.638542 0.802103 0.268803 0.056 Uiso 1 1 calc R U . . .

loop_
_atom_site_aniso_label
_atom_site_aniso_U_11
_atom_site_aniso_U_22
_atom_site_aniso_U_33
_atom_site_aniso_U_23
_atom_site_aniso_U_13
_atom_site_aniso_U_12
I1 0.03968(19) 0.0442(2) 0.0419(2) 0.00442(11) -0.00097(13) 0.01134(10)
Fe1 0.0278(3) 0.0292(3) 0.0283(3) -0.0030(2) -0.0051(2) -0.0018(2)
O1 0.0456(15) 0.0302(14) 0.0432(16) -0.0050(13) -0.0032(13) -0.0006(11)
O2 0.0290(13) 0.0417(16) 0.0357(14) -0.0047(12) -0.0026(11) -0.0022(11)
N1 0.0358(16) 0.0255(15) 0.0373(17) 0.0006(14) 0.0023(14) 0.0020(12)
N2 0.0371(18) 0.0423(19) 0.0330(18) 0.0049(15) -0.0023(14) 0.0124(14)
N3 0.0273(15) 0.0343(17) 0.0353(17) -0.0025(14) -0.0009(13) -0.0023(12)
N4 0.0303(16) 0.0360(17) 0.0313(16) -0.0010(14) -0.0046(13) 0.0011(12)
C1 0.038(2) 0.0316(19) 0.037(2) 0.0004(17) 0.0007(17) 0.0020(15)
C2 0.056(3) 0.031(2) 0.060(3) 0.001(2) -0.002(2) -0.0009(18)
C3 0.067(3) 0.038(2) 0.065(3) 0.017(3) -0.005(3) 0.006(2)
C4 0.045(2) 0.047(3) 0.053(3) 0.016(2) -0.003(2) 0.0065(19)
C5 0.060(3) 0.068(4) 0.066(4) 0.019(3) -0.010(3) 0.016(3)
C6 0.051(3) 0.080(4) 0.058(3) 0.016(3) -0.017(2) 0.011(3)
C7 0.043(3) 0.077(4) 0.049(3) -0.004(3) -0.011(2) 0.006(2)
C8 0.041(2) 0.046(2) 0.046(2) 0.000(2) -0.0044(19) 0.0045(18)
C9 0.0343(19) 0.041(2) 0.039(2) 0.0029(19) 0.0016(17) 0.0075(16)
C10 0.0338(19) 0.0277(19) 0.036(2) 0.0014(16) 0.0001(16) 0.0043(14)
C11 0.0276(17) 0.033(2) 0.040(2) -0.0026(17) 0.0006(15) 0.0022(14)
C12 0.041(2) 0.0258(18) 0.049(2) -0.0020(18) -0.0022(18) 0.0023(16)
C13 0.047(2) 0.031(2) 0.042(2) 0.0069(18) 0.0032(18) 0.0050(17)
C14 0.072(4) 0.085(4) 0.031(2) 0.006(2) -0.008(2) 0.042(3)
C17 0.0309(18) 0.0284(18) 0.035(2) -0.0002(16) -0.0042(15) 0.0019(14)
C18 0.0303(19) 0.038(2) 0.047(2) 0.0042(19) 0.0002(17) -0.0034(15)
C19 0.035(2) 0.043(2) 0.042(2) 0.0038(19) 0.0056(17) -0.0018(16)
C20 0.038(2) 0.036(2) 0.035(2) 0.0017(18) -0.0013(16) 0.0022(16)
C21 0.052(3) 0.056(3) 0.035(2) 0.001(2) 0.0037(19) 0.005(2)
C22 0.055(3) 0.051(3) 0.032(2) -0.0087(19) -0.004(2) -0.0028(19)
C23 0.050(3) 0.044(2) 0.035(2) -0.0053(19) -0.0077(19) 0.0021(18)
C24 0.038(2) 0.037(2) 0.038(2) -0.0034(18) -0.0031(17) -0.0052(16)
C25 0.0347(19) 0.0299(18) 0.0292(18) -0.0004(16) -0.0039(15) 0.0041(14)
C26 0.0287(17) 0.0301(18) 0.0329(19) -0.0017(16) -0.0041(15) 0.0009(14)
C27 0.0264(17) 0.0341(19) 0.0336(19) -0.0055(16) -0.0079(14) -0.0016(14)
C28 0.0269(18) 0.048(2) 0.037(2) -0.0032(19) -0.0043(16) -0.0065(16)
C29 0.0240(18) 0.056(3) 0.035(2) -0.0002(19) -0.0056(15) 0.0009(16)
C30 0.036(2) 0.045(2) 0.032(2) 0.0004(18) -0.0038(16) 0.0009(16)
C31 0.048(2) 0.051(3) 0.038(2) 0.001(2) 0.0045(19) -0.0026(19)
C32 0.076(4) 0.069(4) 0.043(3) 0.013(3) 0.010(2) 0.002(3)
C15 0.078(5) 0.044(4) 0.039(3) 0.010(3) -0.004(3) 0.027(3)
C16 0.090(7) 0.062(6) 0.046(4) 0.014(4) -0.015(4) 0.030(5)
C15A 0.037(8) 0.082(13) 0.042(8) -0.004(7) -0.023(6) 0.002(6)
C16A 0.10(2) 0.11(2) 0.052(8) 0.014(11) -0.033(9) 0.009(17)
Cl1 0.0550(7) 0.0387(6) 0.0804(9) 0.0003(6) -0.0033(6) -0.0002(4)
Cl2 0.0502(6) 0.0575(7) 0.0647(7) -0.0155(6) -0.0068(5) 0.0151(5)
Cl3 0.0491(7) 0.1046(11) 0.0523(7) -0.0158(7) -0.0054(5) 0.0119(6)
C33 0.035(2) 0.047(2) 0.058(3) -0.007(2) -0.004(2) 0.0016(18)

loop_
_atom_type_symbol
_atom_type_description
_atom_type_scat_dispersion_real
_atom_type_scat_dispersion_imag
_atom_type_scat_source
C C 0.0181 0.0091 'International Tables Vol C Tables 4.2.6.8 and 6.1.1.4'
H H 0.0000 0.0000 'International Tables Vol C Tables 4.2.6.8 and 6.1.1.4'
Cl Cl 0.3639 0.7018 'International Tables Vol C Tables 4.2.6.8 and 6.1.1.4'
Fe Fe -1.1336 3.1974 'International Tables Vol C Tables 4.2.6.8 and 6.1.1.4'
I I -0.3257 6.8362 'International Tables Vol C Tables 4.2.6.8 and 6.1.1.4'
N N 0.0311 0.0180 'International Tables Vol C Tables 4.2.6.8 and 6.1.1.4'
O O 0.0492 0.0322 'International Tables Vol C Tables 4.2.6.8 and 6.1.1.4'

loop_
_exptl_crystal_face_index_h
_exptl_crystal_face_index_k
_exptl_crystal_face_index_l
_exptl_crystal_face_perp_dist
-5 4 5 0.0389
5 -4 -5 0.0389
0 0 -1 0.0855
0 0 1 0.0965
4 5 2 0.1664
3 5 -5 0.1695
-2 -4 5 0.1516
-4 0 5 0.0864
-1 -5 5 0.1418
2 -1 5 0.0982
-1 1 -5 0.0852

loop_
_geom_angle_atom_site_label_1
_geom_angle_atom_site_label_2
_geom_angle_atom_site_label_3
_geom_angle
_geom_angle_site_symmetry_1
_geom_angle_site_symmetry_3
_geom_angle_publ_flag
O1 Fe1 O2 96.09(12) . . ?
O1 Fe1 N1 86.64(13) . . ?
O1 Fe1 N2 166.18(13) . . ?
O1 Fe1 N3 94.40(13) . . ?
O1 Fe1 N4 91.06(12) . . ?
O2 Fe1 N1 94.73(12) . . ?
O2 Fe1 N2 88.24(13) . . ?
O2 Fe1 N3 87.27(12) . . ?
O2 Fe1 N4 166.34(12) . . ?
N1 Fe1 N2 79.91(13) . . ?
N1 Fe1 N4 97.30(12) . . ?
N2 Fe1 N4 87.52(13) . . ?
N3 Fe1 N1 177.64(13) . . ?
N3 Fe1 N2 98.92(14) . . ?
N3 Fe1 N4 80.58(12) . . ?
C1 O1 Fe1 134.3(3) . . ?
C17 O2 Fe1 133.1(2) . . ?
C11 N1 Fe1 128.0(3) . . ?
C11 N1 C12 117.4(3) . . ?
C12 N1 Fe1 114.6(3) . . ?
Fe1 N2 H2 107.9 . . ?
C13 N2 Fe1 104.7(2) . . ?
C13 N2 H2 107.9 . . ?
C13 N2 C14 112.8(4) . . ?
C14 N2 Fe1 115.2(3) . . ?
C14 N2 H2 107.9 . . ?
C27 N3 Fe1 128.0(3) . . ?
C27 N3 C28 118.1(3) . . ?
C28 N3 Fe1 113.8(2) . . ?
Fe1 N4 H4 106.9 . . ?
C29 N4 Fe1 106.2(2) . . ?
C29 N4 H4 106.9 . . ?
C30 N4 Fe1 116.1(2) . . ?
C30 N4 H4 106.9 . . ?
C30 N4 C29 113.4(3) . . ?
O1 C1 C2 117.1(4) . . ?
O1 C1 C10 123.9(4) . . ?
C10 C1 C2 119.0(4) . . ?
C1 C2 H2A 119.5 . . ?
C3 C2 C1 121.1(5) . . ?
C3 C2 H2A 119.5 . . ?
C2 C3 H3 119.2 . . ?
C2 C3 C4 121.7(5) . . ?
C4 C3 H3 119.2 . . ?
C3 C4 C9 119.3(4) . . ?
C5 C4 C3 121.3(5) . . ?
C5 C4 C9 119.4(5) . . ?
C4 C5 H5 119.1 . . ?
C6 C5 C4 121.8(6) . . ?
C6 C5 H5 119.1 . . ?
C5 C6 H6 120.3 . . ?
C5 C6 C7 119.4(5) . . ?
C7 C6 H6 120.3 . . ?
C6 C7 H7 119.7 . . ?
C8 C7 C6 120.5(5) . . ?
C8 C7 H7 119.7 . . ?
C7 C8 H8 119.1 . . ?
C7 C8 C9 121.9(5) . . ?
C9 C8 H8 119.1 . . ?
C4 C9 C10 119.1(4) . . ?
C8 C9 C4 116.9(4) . . ?
C8 C9 C10 124.0(4) . . ?
C1 C10 C9 119.8(4) . . ?
C1 C10 C11 120.6(4) . . ?
C11 C10 C9 119.6(4) . . ?
N1 C11 C10 126.3(4) . . ?
N1 C11 H11 116.8 . . ?
C10 C11 H11 116.8 . . ?
N1 C12 H12A 109.9 . . ?
N1 C12 H12B 109.9 . . ?
N1 C12 C13 108.7(3) . . ?
H12A C12 H12B 108.3 . . ?
C13 C12 H12A 109.9 . . ?
C13 C12 H12B 109.9 . . ?
N2 C13 C12 108.5(3) . . ?
N2 C13 H13A 110.0 . . ?
N2 C13 H13B 110.0 . . ?
C12 C13 H13A 110.0 . . ?
C12 C13 H13B 110.0 . . ?
H13A C13 H13B 108.4 . . ?
N2 C14 H14A 107.5 . . ?
N2 C14 H14B 107.5 . . ?
N2 C14 H14C 107.4 . . ?
N2 C14 H14D 107.4 . . ?
H14A C14 H14B 107.0 . . ?
H14C C14 H14D 107.0 . . ?
C15 C14 N2 119.3(5) . . ?
C15 C14 H14A 107.5 . . ?
C15 C14 H14B 107.5 . . ?
C15A C14 N2 119.6(8) . . ?
C15A C14 H14C 107.4 . . ?
C15A C14 H14D 107.4 . . ?
O2 C17 C18 117.5(3) . . ?
O2 C17 C26 123.9(3) . . ?
C26 C17 C18 118.6(4) . . ?
C17 C18 H18 119.0 . . ?
C19 C18 C17 122.1(4) . . ?
C19 C18 H18 119.0 . . ?
C18 C19 H19 119.3 . . ?
C18 C19 C20 121.5(4) . . ?
C20 C19 H19 119.3 . . ?
C21 C20 C19 120.2(4) . . ?
C25 C20 C19 119.0(4) . . ?
C25 C20 C21 120.8(4) . . ?
C20 C21 H21 120.0 . . ?
C22 C21 C20 119.9(4) . . ?
C22 C21 H21 120.0 . . ?
C21 C22 H22 119.8 . . ?
C21 C22 C23 120.3(4) . . ?
C23 C22 H22 119.8 . . ?
C22 C23 H23 119.6 . . ?
C24 C23 C22 120.8(4) . . ?
C24 C23 H23 119.6 . . ?
C23 C24 H24 119.7 . . ?
C23 C24 C25 120.6(4) . . ?
C25 C24 H24 119.7 . . ?
C20 C25 C24 117.5(4) . . ?
C20 C25 C26 119.7(4) . . ?
C24 C25 C26 122.8(4) . . ?
C17 C26 C25 119.1(3) . . ?
C17 C26 C27 121.3(3) . . ?
C27 C26 C25 119.6(3) . . ?
N3 C27 C26 126.2(3) . . ?
N3 C27 H27 116.9 . . ?
C26 C27 H27 116.9 . . ?
N3 C28 H28A 110.2 . . ?
N3 C28 H28B 110.2 . . ?
N3 C28 C29 107.6(3) . . ?
H28A C28 H28B 108.5 . . ?
C29 C28 H28A 110.2 . . ?
C29 C28 H28B 110.2 . . ?
N4 C29 C28 109.2(3) . . ?
N4 C29 H29A 109.9 . . ?
N4 C29 H29B 109.9 . . ?
C28 C29 H29A 109.9 . . ?
C28 C29 H29B 109.9 . . ?
H29A C29 H29B 108.3 . . ?
N4 C30 H30A 108.8 . . ?
N4 C30 H30B 108.8 . . ?
N4 C30 C31 114.0(3) . . ?
H30A C30 H30B 107.7 . . ?
C31 C30 H30A 108.8 . . ?
C31 C30 H30B 108.8 . . ?
C30 C31 H31A 109.4 . . ?
C30 C31 H31B 109.4 . . ?
H31A C31 H31B 108.0 . . ?
C32 C31 C30 111.3(4) . . ?
C32 C31 H31A 109.4 . . ?
C32 C31 H31B 109.4 . . ?
C31 C32 H32A 109.5 . . ?
C31 C32 H32B 109.5 . . ?
C31 C32 H32C 109.5 . . ?
H32A C32 H32B 109.5 . . ?
H32A C32 H32C 109.5 . . ?
H32B C32 H32C 109.5 . . ?
C14 C15 H15A 109.1 . . ?
C14 C15 H15B 109.1 . . ?
C14 C15 C16 112.4(7) . . ?
H15A C15 H15B 107.8 . . ?
C16 C15 H15A 109.1 . . ?
C16 C15 H15B 109.1 . . ?
C15 C16 H16A 109.5 . . ?
C15 C16 H16B 109.5 . . ?
C15 C16 H16C 109.5 . . ?
H16A C16 H16B 109.5 . . ?
H16A C16 H16C 109.5 . . ?
H16B C16 H16C 109.5 . . ?
C14 C15A H15C 108.5 . . ?
C14 C15A H15D 108.5 . . ?
C14 C15A C16A 114.9(16) . . ?
H15C C15A H15D 107.5 . . ?
C16A C15A H15C 108.5 . . ?
C16A C15A H15D 108.5 . . ?
C15A C16A H16D 109.5 . . ?
C15A C16A H16E 109.5 . . ?
C15A C16A H16F 109.5 . . ?
H16D C16A H16E 109.5 . . ?
H16D C16A H16F 109.5 . . ?
H16E C16A H16F 109.5 . . ?
Cl1 C33 Cl2 111.2(3) . . ?
Cl1 C33 Cl3 109.7(3) . . ?
Cl1 C33 H33 108.4 . . ?
Cl2 C33 Cl3 110.8(2) . . ?
Cl2 C33 H33 108.4 . . ?
Cl3 C33 H33 108.4 . . ?

loop_
_geom_bond_atom_site_label_1
_geom_bond_atom_site_label_2
_geom_bond_distance
_geom_bond_site_symmetry_2
_geom_bond_publ_flag
Fe1 O1 1.922(3) . ?
Fe1 O2 1.931(3) . ?
Fe1 N1 2.058(3) . ?
Fe1 N2 2.196(3) . ?
Fe1 N3 2.043(3) . ?
Fe1 N4 2.198(3) . ?
O1 C1 1.312(5) . ?
O2 C17 1.301(5) . ?
N1 C11 1.296(5) . ?
N1 C12 1.473(5) . ?
N2 H2 1.0000 . ?
N2 C13 1.483(6) . ?
N2 C14 1.492(6) . ?
N3 C27 1.291(5) . ?
N3 C28 1.465(5) . ?
N4 H4 1.0000 . ?
N4 C29 1.489(5) . ?
N4 C30 1.485(5) . ?
C1 C2 1.430(6) . ?
C1 C10 1.413(6) . ?
C2 H2A 0.9500 . ?
C2 C3 1.359(8) . ?
C3 H3 0.9500 . ?
C3 C4 1.412(8) . ?
C4 C5 1.410(7) . ?
C4 C9 1.422(6) . ?
C5 H5 0.9500 . ?
C5 C6 1.355(9) . ?
C6 H6 0.9500 . ?
C6 C7 1.391(9) . ?
C7 H7 0.9500 . ?
C7 C8 1.370(7) . ?
C8 H8 0.9500 . ?
C8 C9 1.412(7) . ?
C9 C10 1.446(6) . ?
C10 C11 1.445(5) . ?
C11 H11 0.9500 . ?
C12 H12A 0.9900 . ?
C12 H12B 0.9900 . ?
C12 C13 1.511(6) . ?
C13 H13A 0.9900 . ?
C13 H13B 0.9900 . ?
C14 H14A 0.9900 . ?
C14 H14B 0.9900 . ?
C14 H14C 0.9900 . ?
C14 H14D 0.9900 . ?
C14 C15 1.425(8) . ?
C14 C15A 1.344(13) . ?
C17 C18 1.425(6) . ?
C17 C26 1.422(5) . ?
C18 H18 0.9500 . ?
C18 C19 1.342(6) . ?
C19 H19 0.9500 . ?
C19 C20 1.429(6) . ?
C20 C21 1.410(6) . ?
C20 C25 1.408(6) . ?
C21 H21 0.9500 . ?
C21 C22 1.375(7) . ?
C22 H22 0.9500 . ?
C22 C23 1.386(7) . ?
C23 H23 0.9500 . ?
C23 C24 1.382(6) . ?
C24 H24 0.9500 . ?
C24 C25 1.423(6) . ?
C25 C26 1.455(5) . ?
C26 C27 1.429(5) . ?
C27 H27 0.9500 . ?
C28 H28A 0.9900 . ?
C28 H28B 0.9900 . ?
C28 C29 1.512(6) . ?
C29 H29A 0.9900 . ?
C29 H29B 0.9900 . ?
C30 H30A 0.9900 . ?
C30 H30B 0.9900 . ?
C30 C31 1.525(6) . ?
C31 H31A 0.9900 . ?
C31 H31B 0.9900 . ?
C31 C32 1.522(7) . ?
C32 H32A 0.9800 . ?
C32 H32B 0.9800 . ?
C32 H32C 0.9800 . ?
C15 H15A 0.9900 . ?
C15 H15B 0.9900 . ?
C15 C16 1.546(11) . ?
C16 H16A 0.9800 . ?
C16 H16B 0.9800 . ?
C16 H16C 0.9800 . ?
C15A H15C 0.9900 . ?
C15A H15D 0.9900 . ?
C15A C16A 1.540(16) . ?
C16A H16D 0.9800 . ?
C16A H16E 0.9800 . ?
C16A H16F 0.9800 . ?
Cl1 C33 1.747(5) . ?
Cl2 C33 1.753(5) . ?
Cl3 C33 1.767(5) . ?
C33 H33 1.0000 . ?

loop_
_geom_torsion_atom_site_label_1
_geom_torsion_atom_site_label_2
_geom_torsion_atom_site_label_3
_geom_torsion_atom_site_label_4
_geom_torsion
_geom_torsion_site_symmetry_1
_geom_torsion_site_symmetry_2
_geom_torsion_site_symmetry_3
_geom_torsion_site_symmetry_4
_geom_torsion_publ_flag
Fe1 O1 C1 C2 176.0(3) . . . . ?
Fe1 O1 C1 C10 -3.2(6) . . . . ?
Fe1 O2 C17 C18 173.3(3) . . . . ?
Fe1 O2 C17 C26 -6.7(6) . . . . ?
Fe1 N1 C11 C10 -3.4(6) . . . . ?
Fe1 N1 C12 C13 -26.3(4) . . . . ?
Fe1 N2 C13 C12 -49.2(4) . . . . ?
Fe1 N2 C14 C15 174.6(5) . . . . ?
Fe1 N2 C14 C15A 102.2(10) . . . . ?
Fe1 N3 C27 C26 -1.4(6) . . . . ?
Fe1 N3 C28 C29 38.1(4) . . . . ?
Fe1 N4 C29 C28 41.6(4) . . . . ?
Fe1 N4 C30 C31 168.5(3) . . . . ?
O1 C1 C2 C3 -178.2(5) . . . . ?
O1 C1 C10 C9 -179.0(4) . . . . ?
O1 C1 C10 C11 3.7(6) . . . . ?
O2 C17 C18 C19 177.9(4) . . . . ?
O2 C17 C26 C25 -178.5(4) . . . . ?
O2 C17 C26 C27 1.6(6) . . . . ?
N1 C12 C13 N2 50.9(4) . . . . ?
N2 C14 C15 C16 -166.9(7) . . . . ?
N2 C14 C15A C16A 168.9(17) . . . . ?
N3 C28 C29 N4 -53.0(4) . . . . ?
N4 C30 C31 C32 -176.5(4) . . . . ?
C1 C2 C3 C4 -1.5(8) . . . . ?
C1 C10 C11 N1 -0.3(6) . . . . ?
C2 C1 C10 C9 1.7(6) . . . . ?
C2 C1 C10 C11 -175.5(4) . . . . ?
C2 C3 C4 C5 179.5(6) . . . . ?
C2 C3 C4 C9 -1.0(8) . . . . ?
C3 C4 C5 C6 178.2(6) . . . . ?
C3 C4 C9 C8 -177.0(5) . . . . ?
C3 C4 C9 C10 3.9(7) . . . . ?
C4 C5 C6 C7 -0.9(9) . . . . ?
C4 C9 C10 C1 -4.2(6) . . . . ?
C4 C9 C10 C11 173.1(4) . . . . ?
C5 C4 C9 C8 2.5(7) . . . . ?
C5 C4 C9 C10 -176.6(5) . . . . ?
C5 C6 C7 C8 1.7(9) . . . . ?
C6 C7 C8 C9 -0.4(8) . . . . ?
C7 C8 C9 C4 -1.7(7) . . . . ?
C7 C8 C9 C10 177.4(4) . . . . ?
C8 C9 C10 C1 176.7(4) . . . . ?
C8 C9 C10 C11 -5.9(6) . . . . ?
C9 C4 C5 C6 -1.2(9) . . . . ?
C9 C10 C11 N1 -177.6(4) . . . . ?
C10 C1 C2 C3 1.1(7) . . . . ?
C11 N1 C12 C13 153.2(4) . . . . ?
C12 N1 C11 C10 177.1(4) . . . . ?
C13 N2 C14 C15 -65.3(7) . . . . ?
C13 N2 C14 C15A -137.7(10) . . . . ?
C14 N2 C13 C12 -175.2(3) . . . . ?
C17 C18 C19 C20 0.8(7) . . . . ?
C17 C26 C27 N3 2.4(6) . . . . ?
C18 C17 C26 C25 1.5(5) . . . . ?
C18 C17 C26 C27 -178.4(4) . . . . ?
C18 C19 C20 C21 -178.6(4) . . . . ?
C18 C19 C20 C25 1.1(7) . . . . ?
C19 C20 C21 C22 -179.6(4) . . . . ?
C19 C20 C25 C24 179.0(4) . . . . ?
C19 C20 C25 C26 -1.7(6) . . . . ?
C20 C21 C22 C23 0.6(7) . . . . ?
C20 C25 C26 C17 0.4(6) . . . . ?
C20 C25 C26 C27 -179.7(4) . . . . ?
C21 C20 C25 C24 -1.3(6) . . . . ?
C21 C20 C25 C26 178.0(4) . . . . ?
C21 C22 C23 C24 -1.2(7) . . . . ?
C22 C23 C24 C25 0.6(7) . . . . ?
C23 C24 C25 C20 0.6(6) . . . . ?
C23 C24 C25 C26 -178.6(4) . . . . ?
C24 C25 C26 C17 179.6(4) . . . . ?
C24 C25 C26 C27 -0.5(6) . . . . ?
C25 C20 C21 C22 0.7(7) . . . . ?
C25 C26 C27 N3 -177.5(4) . . . . ?
C26 C17 C18 C19 -2.1(6) . . . . ?
C27 N3 C28 C29 -145.5(4) . . . . ?
C28 N3 C27 C26 -177.3(4) . . . . ?
C29 N4 C30 C31 -68.1(5) . . . . ?
C30 N4 C29 C28 -87.1(4) . . . . ?
